data_7245984
loop_
_publ_author_name
'Alizadeh, Abdolali'
'Bagherinejad, Akram'
'Kayanian, Jasmine'
'Vianello, Robert'

_publ_section_title
;
 An expedient metal-free cascade route to chromonyl diene scaffolds:
 thermodynamic vs. kinetic control
;
_journal_issue 54
_journal_name_full 'RSC Advances'
_journal_page_first 34946
_journal_page_last 34950
_journal_paper_doi 10.1039/D2RA05704B
_journal_volume 12
_journal_year 2022
_chemical_absolute_configuration unk
_chemical_formula_moiety 'C27 H25 Cl N4 O4, H2 O'
_chemical_formula_sum 'C27 H27 Cl N4 O5'
_chemical_formula_weight 522.97
_space_group_crystal_system orthorhombic
_space_group_IT_number 19
_space_group_name_Hall 'P 2ac 2ab'
_space_group_name_H-M_alt 'P 21 21 21'
_atom_sites_solution_hydrogens mixed
_audit_block_doi 10.5517/ccdc.csd.cc24462l
_audit_creation_date 2019-11-05
_audit_creation_method
;
Olex2 1.3
(compiled 2019.09.11 svn.r3662 for OlexSys, GUI svn.r5938)
;
_audit_update_record
;
2019-12-05 deposited with the CCDC.	2022-11-29 downloaded from the CCDC.
;
_cell_angle_alpha 90
_cell_angle_beta 90
_cell_angle_gamma 90
_cell_formula_units_Z 4
_cell_length_a 9.7052(19)
_cell_length_b 13.015(3)
_cell_length_c 19.712(4)
_cell_measurement_reflns_used 13987
_cell_measurement_temperature 293.15
_cell_measurement_theta_max 25.0
_cell_measurement_theta_min 2.1
_cell_volume 2489.9(9)
_computing_cell_refinement 'Automar software package (3.3a, 2015)'
_computing_data_collection 'MAR345 dtb Program (1.24-4, 2013)'
_computing_data_reduction 'Automar software package (3.3a, 2015)'
_computing_molecular_graphics 'DIAMOND (Brandenburg, 1999)'
_computing_publication_material 'PLATON (2018)'
_computing_structure_refinement 'SHELXL-2016/6 (Sheldrick, 2016)'
_computing_structure_solution 'SHELXT 2018/2 (Sheldrick, 2018)'
_diffrn_ambient_temperature 293.15
_diffrn_detector 'image-plate detector'
_diffrn_detector_area_resol_mean 0.81
_diffrn_detector_type MAR345-dtb
_diffrn_measured_fraction_theta_full 0.986
_diffrn_measured_fraction_theta_max 0.986
_diffrn_measurement_device 'one-circle diffractometer'
_diffrn_measurement_device_type MAR345
_diffrn_measurement_method 'image-plate detector - phi oscillation'
_diffrn_radiation_monochromator mirrors
_diffrn_radiation_probe x-ray
_diffrn_radiation_type MoK\a
_diffrn_radiation_wavelength 0.71073
_diffrn_reflns_av_R_equivalents 0.0750
_diffrn_reflns_av_unetI/netI 0.0512
_diffrn_reflns_Laue_measured_fraction_full 0.986
_diffrn_reflns_Laue_measured_fraction_max 0.986
_diffrn_reflns_limit_h_max 11
_diffrn_reflns_limit_h_min -11
_diffrn_reflns_limit_k_max 15
_diffrn_reflns_limit_k_min -15
_diffrn_reflns_limit_l_max 21
_diffrn_reflns_limit_l_min -23
_diffrn_reflns_number 13987
_diffrn_reflns_point_group_measured_fraction_full 0.986
_diffrn_reflns_point_group_measured_fraction_max 0.986
_diffrn_reflns_theta_full 24.999
_diffrn_reflns_theta_max 24.999
_diffrn_reflns_theta_min 2.066
_diffrn_source 'fine-focus sealed tube'
_diffrn_source_target Mo
_exptl_absorpt_coefficient_mu 0.200
_exptl_absorpt_correction_T_max 1.06285
_exptl_absorpt_correction_T_min 0.96275
_exptl_absorpt_correction_type multi-scan
_exptl_absorpt_process_details 'R.H. Blessing, Acta Crystallogr., Sect A 1995, 51, 33-38'
_exptl_crystal_colour yellow
_exptl_crystal_colour_primary yellow
_exptl_crystal_density_diffrn 1.395
_exptl_crystal_density_method 'not measured'
_exptl_crystal_description irregular
_exptl_crystal_F_000 1096
_exptl_crystal_size_max 0.25
_exptl_crystal_size_mid 0.2
_exptl_crystal_size_min 0.15
_refine_diff_density_max 0.322
_refine_diff_density_min -0.229
_refine_diff_density_rms 0.049
_refine_ls_abs_structure_details
;
 Flack x determined using 1574 quotients [(I+)-(I-)]/[(I+)+(I-)]
 (Parsons, Flack and Wagner, Acta Cryst. B69 (2013) 249-259).
;
_refine_ls_abs_structure_Flack -0.05(6)
_refine_ls_extinction_method none
_refine_ls_goodness_of_fit_ref 1.079
_refine_ls_hydrogen_treatment mixed
_refine_ls_matrix_type full
_refine_ls_number_parameters 360
_refine_ls_number_reflns 4325
_refine_ls_number_restraints 14
_refine_ls_restrained_S_all 1.086
_refine_ls_R_factor_all 0.0524
_refine_ls_R_factor_gt 0.0490
_refine_ls_shift/su_max 0.000
_refine_ls_shift/su_mean 0.000
_refine_ls_structure_factor_coef Fsqd
_refine_ls_weighting_details 'w=1/[\s^2^(Fo^2^)+(0.0534P)^2^+1.2688P] where P=(Fo^2^+2Fc^2^)/3'
_refine_ls_weighting_scheme calc
_refine_ls_wR_factor_gt 0.1234
_refine_ls_wR_factor_ref 0.1247
_reflns_Friedel_coverage 0.755
_reflns_Friedel_fraction_full 0.986
_reflns_Friedel_fraction_max 0.986
_reflns_number_gt 4148
_reflns_number_total 4325
_reflns_threshold_expression 'I > 2\s(I)'
_cod_data_source_file d2ra05704b2.cif
_cod_data_source_block 2_pl
_cod_database_code 7245984
_shelx_shelxl_version_number 2018/3
_shelx_space_group_comment
;
The symmetry employed for this shelxl refinement is uniquely defined
by the following loop, which should always be used as a source of
symmetry information in preference to the above space-group names.
They are only intended as comments.
;
_shelx_estimated_absorpt_t_max 0.971
_shelx_estimated_absorpt_t_min 0.952
_refinement_description
;
1. Fixed Uiso
 At 1.2 times of:
  All C(H) groups, All C(H,H) groups, All N(H) groups
 At 1.5 times of:
  All C(H,H,H) groups, All O(H,H) groups
2. Restrained distances
 H5B-N5
 0.87 with sigma of 0.02
 H1-O1
 0.82 with sigma of 0.02
3. Uiso/Uaniso restraints and constraints
C13 \\sim C22 \\sim C26: within 2A with sigma of 0.001 and sigma for terminal
atoms of 0.002 within 2A
4.a Free rotating group:
 O6(H6A,H6B)
4.b Rotating group:
 N3(H3A)
4.c Ternary CH refined with riding coordinates:
 C5(H5)
4.d Secondary CH2 refined with riding coordinates:
 C13(H13A,H13B), C26(H26A,H26B)
4.e Aromatic/amide H refined with riding coordinates:
 C1(H1A), C4(H4), C14(H14), C16(H16), C18(H18), C19(H19), C23(H23), C24(H24)
4.f Idealised Me refined as rotating group:
 C25(H25A,H25B,H25C), C27(H27A,H27B,H27C)
;
_submission_special_instructions 'No special instructions were received'

loop_
_space_group_symop_operation_xyz
'x, y, z'
'-x+1/2, -y, z+1/2'
'x+1/2, -y+1/2, -z'
'-x, y+1/2, -z+1/2'

loop_
_atom_site_label
_atom_site_type_symbol
_atom_site_fract_x
_atom_site_fract_y
_atom_site_fract_z
_atom_site_U_iso_or_equiv
_atom_site_adp_type
_atom_site_occupancy
_atom_site_site_symmetry_order
_atom_site_calc_flag
_atom_site_refinement_flags_posn
_atom_site_refinement_flags_adp
_atom_site_refinement_flags_occupancy
_atom_site_disorder_assembly
_atom_site_disorder_group
Cl1 Cl -1.51494(17) 0.23850(13) 1.61298(8) 0.0859(5) Uani 1 1 d . . . . .
O1 O -1.5784(3) 0.5728(2) 1.41532(14) 0.0463(7) Uani 1 1 d D . . . .
O2 O -1.3789(3) 0.3331(2) 1.35105(16) 0.0524(8) Uani 1 1 d . . . . .
O3 O -1.4545(3) 0.5940(3) 1.28998(14) 0.0530(8) Uani 1 1 d . . . . .
O4 O -1.0036(3) 0.7818(2) 1.45147(14) 0.0485(7) Uani 1 1 d . . . . .
N5 N -0.9197(4) 0.6705(3) 1.3484(2) 0.0482(9) Uani 1 1 d D . . . .
N1 N -1.0515(3) 0.5294(2) 1.31878(15) 0.0366(7) Uani 1 1 d . . . . .
C1 C -1.2436(4) 0.5698(3) 1.41744(17) 0.0335(8) Uani 1 1 d . . . . .
H1A H -1.299211 0.577507 1.455521 0.040 Uiso 1 1 calc R U . . .
N2 N -1.0601(4) 0.4485(3) 1.17964(18) 0.0456(8) Uani 1 1 d . . . . .
N3 N -1.2090(4) 0.7506(3) 1.4993(2) 0.0511(9) Uani 1 1 d . . . . .
H3A H -1.180762 0.798954 1.526630 0.061 Uiso 1 1 d R U . . .
C28 C -1.2703(4) 0.4905(3) 1.37397(17) 0.0322(7) Uani 1 1 d . . . . .
C3 C -1.2549(4) 0.5165(3) 1.24369(18) 0.0355(8) Uani 1 1 d . . . . .
C4 C -0.8228(4) 0.4515(3) 1.3287(2) 0.0467(10) Uani 1 1 d . . . . .
H4 H -0.815235 0.479166 1.372009 0.056 Uiso 1 1 calc R U . . .
C5 C -1.1889(3) 0.4806(3) 1.30946(17) 0.0328(7) Uani 1 1 d . . . . .
H5 H -1.171190 0.406976 1.303665 0.039 Uiso 1 1 calc R U . . .
C6 C -1.3847(4) 0.5693(3) 1.23993(19) 0.0414(9) Uani 1 1 d . . . . .
C7 C -1.4601(4) 0.4153(3) 1.44964(18) 0.0371(8) Uani 1 1 d . . . . .
C8 C -1.5592(4) 0.4924(3) 1.45883(19) 0.0407(8) Uani 1 1 d . . . . .
C9 C -1.3681(4) 0.4104(3) 1.38765(18) 0.0364(8) Uani 1 1 d . . . . .
C10 C -1.0339(4) 0.6151(3) 1.35687(18) 0.0365(8) Uani 1 1 d . . . . .
C11 C -0.9382(4) 0.4739(3) 1.29022(19) 0.0368(8) Uani 1 1 d . . . . .
C12 C -1.5364(5) 0.3341(4) 1.5528(2) 0.0511(10) Uani 1 1 d . . . . .
C13 C -1.2481(5) 0.5123(5) 1.1153(2) 0.0560(9) Uani 1 1 d . U . . .
H13A H -1.226062 0.454699 1.086007 0.067 Uiso 1 1 calc R U . . .
H13B H -1.203748 0.572675 1.096441 0.067 Uiso 1 1 calc R U . . .
C14 C -1.4509(4) 0.3368(3) 1.4961(2) 0.0445(9) Uani 1 1 d . . . . .
H14 H -1.386545 0.284805 1.489571 0.053 Uiso 1 1 calc R U . . .
C15 C -1.1351(4) 0.6409(3) 1.40715(18) 0.0347(8) Uani 1 1 d . . . . .
C16 C -0.7299(4) 0.3484(4) 1.2403(3) 0.0540(11) Uani 1 1 d . . . . .
H16 H -0.660521 0.306083 1.223550 0.065 Uiso 1 1 calc R U . . .
C17 C -0.9499(4) 0.4315(3) 1.22486(19) 0.0396(8) Uani 1 1 d . . . . .
C18 C -0.7189(5) 0.3896(4) 1.3047(3) 0.0545(11) Uani 1 1 d . . . . .
H18 H -0.642218 0.375535 1.331488 0.065 Uiso 1 1 calc R U . . .
C19 C -1.6347(5) 0.4096(4) 1.5616(2) 0.0537(11) Uani 1 1 d . . . . .
H19 H -1.692422 0.408096 1.599257 0.064 Uiso 1 1 calc R U . . .
C20 C -1.1116(4) 0.7272(3) 1.45295(19) 0.0386(8) Uani 1 1 d . . . . .
C21 C -1.1879(4) 0.4921(3) 1.18389(19) 0.0408(9) Uani 1 1 d . . . . .
C22 C -1.4015(5) 0.5287(4) 1.1138(2) 0.0561(8) Uani 1 1 d . U . . .
C23 C -1.6467(5) 0.4872(4) 1.5144(2) 0.0506(10) Uani 1 1 d . . . . .
H23 H -1.714687 0.536841 1.519862 0.061 Uiso 1 1 calc R U . . .
C24 C -0.8430(4) 0.3698(4) 1.2010(2) 0.0506(10) Uani 1 1 d . . . . .
H24 H -0.848420 0.342492 1.157495 0.061 Uiso 1 1 calc R U . . .
C25 C -1.4460(6) 0.5743(5) 1.0454(2) 0.0709(15) Uani 1 1 d . . . . .
H25A H -1.400146 0.638786 1.038390 0.106 Uiso 1 1 calc R U . . .
H25B H -1.543878 0.584847 1.045361 0.106 Uiso 1 1 calc R U . . .
H25C H -1.421702 0.527688 1.009555 0.106 Uiso 1 1 calc R U . . .
C26 C -1.4392(5) 0.6001(4) 1.1707(2) 0.0599(9) Uani 1 1 d . U . . .
H26A H -1.538848 0.604479 1.173249 0.072 Uiso 1 1 calc R U . . .
H26B H -1.404752 0.668115 1.159986 0.072 Uiso 1 1 calc R U . . .
C27 C -1.4759(7) 0.4266(5) 1.1236(3) 0.0885(19) Uani 1 1 d . . . . .
H27A H -1.451646 0.380653 1.087387 0.133 Uiso 1 1 calc R U . . .
H27B H -1.573605 0.437868 1.123334 0.133 Uiso 1 1 calc R U . . .
H27C H -1.449104 0.396900 1.166179 0.133 Uiso 1 1 calc R U . . .
O6 O -0.6994(5) 0.7093(5) 1.2627(3) 0.119(2) Uani 1 1 d G . . . .
H6A H -0.624305 0.677632 1.270208 0.179 Uiso 1 1 d G U . . .
H6B H -0.689879 0.734129 1.223092 0.179 Uiso 1 1 d G U . . .
H3B H -1.289(5) 0.726(4) 1.501(2) 0.041(12) Uiso 1 1 d . . . . .
H5A H -0.861(5) 0.659(4) 1.317(3) 0.050(13) Uiso 1 1 d . . . . .
H5B H -0.916(5) 0.728(3) 1.373(2) 0.049(12) Uiso 1 1 d D . . . .
H2 H -1.035(7) 0.443(5) 1.143(3) 0.082(19) Uiso 1 1 d . . . . .
H1 H -1.529(5) 0.572(4) 1.3795(18) 0.066(16) Uiso 1 1 d D . . . .

loop_
_atom_site_aniso_label
_atom_site_aniso_U_11
_atom_site_aniso_U_22
_atom_site_aniso_U_33
_atom_site_aniso_U_23
_atom_site_aniso_U_13
_atom_site_aniso_U_12
Cl1 0.0940(11) 0.0872(10) 0.0764(9) 0.0426(8) 0.0145(7) 0.0003(8)
O1 0.0496(17) 0.0462(15) 0.0429(15) 0.0028(13) 0.0079(13) 0.0062(13)
O2 0.0517(17) 0.0491(17) 0.0565(17) -0.0161(15) 0.0096(14) -0.0141(14)
O3 0.0478(16) 0.072(2) 0.0394(14) 0.0018(13) 0.0044(13) 0.0225(15)
O4 0.0417(15) 0.0507(16) 0.0530(16) -0.0122(13) 0.0018(12) -0.0115(13)
N5 0.0374(17) 0.051(2) 0.056(2) -0.0142(17) 0.0133(17) -0.0119(16)
N1 0.0263(14) 0.0447(17) 0.0386(15) -0.0059(13) 0.0017(13) -0.0018(13)
C1 0.0325(18) 0.0368(18) 0.0314(17) 0.0015(14) 0.0012(14) 0.0007(15)
N2 0.0357(17) 0.066(2) 0.0355(17) -0.0073(16) 0.0048(15) 0.0065(15)
N3 0.051(2) 0.050(2) 0.052(2) -0.0174(16) 0.0118(16) -0.0099(18)
C28 0.0280(16) 0.0355(17) 0.0330(17) 0.0000(14) -0.0008(13) -0.0001(14)
C3 0.0318(18) 0.0416(19) 0.0332(18) -0.0007(15) 0.0011(14) 0.0005(15)
C4 0.036(2) 0.052(2) 0.052(2) -0.0062(19) -0.0050(17) -0.0007(17)
C5 0.0293(17) 0.0344(17) 0.0347(18) -0.0013(15) -0.0001(14) -0.0019(14)
C6 0.041(2) 0.049(2) 0.0350(19) -0.0021(17) -0.0007(16) 0.0086(18)
C7 0.0331(18) 0.0414(19) 0.0369(18) -0.0043(15) -0.0016(15) -0.0083(16)
C8 0.040(2) 0.041(2) 0.0410(19) -0.0054(16) 0.0021(16) -0.0059(17)
C9 0.0341(18) 0.0382(19) 0.0370(18) -0.0039(16) -0.0021(15) -0.0001(15)
C10 0.0326(18) 0.0409(19) 0.0361(18) -0.0011(15) -0.0009(15) -0.0026(16)
C11 0.0256(17) 0.0402(19) 0.0445(19) -0.0052(16) 0.0048(15) -0.0004(15)
C12 0.052(2) 0.054(2) 0.048(2) 0.0094(19) 0.002(2) -0.013(2)
C13 0.0494(17) 0.084(2) 0.0348(15) 0.0000(15) 0.0000(13) 0.0158(16)
C14 0.044(2) 0.043(2) 0.047(2) 0.0027(17) 0.0018(18) -0.0070(18)
C15 0.0333(17) 0.0355(18) 0.0353(18) -0.0025(14) 0.0014(15) -0.0021(15)
C16 0.036(2) 0.053(2) 0.073(3) -0.010(2) 0.001(2) 0.0096(19)
C17 0.0327(18) 0.0432(19) 0.0428(19) -0.0046(16) 0.0024(16) 0.0031(16)
C18 0.039(2) 0.058(3) 0.067(3) -0.004(2) -0.007(2) 0.010(2)
C19 0.048(2) 0.066(3) 0.048(2) 0.003(2) 0.0143(19) -0.005(2)
C20 0.0359(19) 0.0397(19) 0.0403(19) -0.0006(16) -0.0022(15) -0.0007(17)
C21 0.0333(19) 0.051(2) 0.0377(19) 0.0017(18) 0.0016(15) -0.0001(16)
C22 0.0509(16) 0.082(2) 0.0350(13) -0.0005(14) -0.0021(12) 0.0175(15)
C23 0.047(2) 0.055(2) 0.051(2) -0.005(2) 0.0101(19) -0.001(2)
C24 0.041(2) 0.056(3) 0.054(2) -0.008(2) 0.0051(19) 0.0049(19)
C25 0.066(3) 0.110(4) 0.037(2) 0.004(3) -0.004(2) 0.027(3)
C26 0.0564(17) 0.085(2) 0.0384(15) -0.0013(16) -0.0042(14) 0.0204(17)
C27 0.087(4) 0.102(5) 0.076(4) 0.002(3) -0.020(3) -0.024(4)
O6 0.068(3) 0.166(5) 0.124(4) 0.093(4) 0.052(3) 0.053(3)

loop_
_atom_type_symbol
_atom_type_description
_atom_type_scat_dispersion_real
_atom_type_scat_dispersion_imag
_atom_type_scat_source
C C 0.0033 0.0016 'International Tables Vol C Tables 4.2.6.8 and 6.1.1.4'
H H 0.0000 0.0000 'International Tables Vol C Tables 4.2.6.8 and 6.1.1.4'
Cl Cl 0.1484 0.1585 'International Tables Vol C Tables 4.2.6.8 and 6.1.1.4'
N N 0.0061 0.0033 'International Tables Vol C Tables 4.2.6.8 and 6.1.1.4'
O O 0.0106 0.0060 'International Tables Vol C Tables 4.2.6.8 and 6.1.1.4'

loop_
_citation_id
_citation_doi
_citation_year
1 10.1007/s11030-020-10114-1 2021

loop_
_geom_angle_atom_site_label_1
_geom_angle_atom_site_label_2
_geom_angle_atom_site_label_3
_geom_angle
_geom_angle_site_symmetry_1
_geom_angle_site_symmetry_3
_geom_angle_publ_flag
C8 O1 H1 116(4) . . ?
C10 N5 H5A 123(3) . . ?
C10 N5 H5B 115(3) . . ?
H5A N5 H5B 121(5) . . ?
C10 N1 C5 122.2(3) . . ?
C10 N1 C11 122.5(3) . . ?
C11 N1 C5 115.1(3) . . ?
C28 C1 H1A 118.5 . . ?
C28 C1 C15 123.0(3) . . ?
C15 C1 H1A 118.5 . . ?
C17 N2 H2 110(5) . . ?
C21 N2 C17 135.6(3) . . ?
C21 N2 H2 112(5) . . ?
H3A N3 H3B 122.8 . . ?
C20 N3 H3A 111.2 . . ?
C20 N3 H3B 126(3) . . ?
C1 C28 C5 119.7(3) . . ?
C1 C28 C9 123.8(3) . . ?
C9 C28 C5 116.4(3) . . ?
C6 C3 C5 124.1(3) . . ?
C21 C3 C5 117.3(3) . . ?
C21 C3 C6 118.5(3) . . ?
C11 C4 H4 119.0 . . ?
C18 C4 H4 119.0 . . ?
C18 C4 C11 122.0(4) . . ?
N1 C5 C28 109.3(3) . . ?
N1 C5 C3 110.6(3) . . ?
N1 C5 H5 106.0 . . ?
C28 C5 C3 118.3(3) . . ?
C28 C5 H5 106.0 . . ?
C3 C5 H5 106.0 . . ?
O3 C6 C3 124.2(3) . . ?
O3 C6 C26 117.2(3) . . ?
C3 C6 C26 118.6(3) . . ?
C8 C7 C9 122.6(3) . . ?
C14 C7 C8 119.4(4) . . ?
C14 C7 C9 117.9(3) . . ?
O1 C8 C7 124.1(3) . . ?
O1 C8 C23 116.7(4) . . ?
C23 C8 C7 119.1(4) . . ?
O2 C9 C28 122.3(3) . . ?
O2 C9 C7 116.9(3) . . ?
C28 C9 C7 120.7(3) . . ?
N5 C10 N1 118.8(3) . . ?
N5 C10 C15 121.9(3) . . ?
N1 C10 C15 119.3(3) . . ?
C4 C11 N1 120.9(3) . . ?
C4 C11 C17 119.0(3) . . ?
C17 C11 N1 119.8(3) . . ?
C14 C12 Cl1 119.7(4) . . ?
C19 C12 Cl1 120.5(3) . . ?
C19 C12 C14 119.7(4) . . ?
H13A C13 H13B 107.5 . . ?
C21 C13 H13A 108.4 . . ?
C21 C13 H13B 108.4 . . ?
C21 C13 C22 115.4(4) . . ?
C22 C13 H13A 108.4 . . ?
C22 C13 H13B 108.4 . . ?
C7 C14 C12 121.0(4) . . ?
C7 C14 H14 119.5 . . ?
C12 C14 H14 119.5 . . ?
C1 C15 C10 117.1(3) . . ?
C1 C15 C20 122.0(3) . . ?
C10 C15 C20 120.0(3) . . ?
C18 C16 H16 119.9 . . ?
C24 C16 H16 119.9 . . ?
C24 C16 C18 120.1(4) . . ?
C11 C17 N2 125.4(3) . . ?
C24 C17 N2 116.2(3) . . ?
C24 C17 C11 118.3(4) . . ?
C4 C18 C16 119.1(4) . . ?
C4 C18 H18 120.5 . . ?
C16 C18 H18 120.5 . . ?
C12 C19 H19 120.2 . . ?
C23 C19 C12 119.6(4) . . ?
C23 C19 H19 120.2 . . ?
O4 C20 N3 117.9(4) . . ?
O4 C20 C15 123.2(3) . . ?
N3 C20 C15 118.9(4) . . ?
N2 C21 C3 125.0(4) . . ?
N2 C21 C13 111.8(3) . . ?
C3 C21 C13 123.1(3) . . ?
C13 C22 C25 110.5(4) . . ?
C13 C22 C27 110.0(5) . . ?
C26 C22 C13 108.3(4) . . ?
C26 C22 C25 110.5(4) . . ?
C26 C22 C27 109.3(5) . . ?
C27 C22 C25 108.3(5) . . ?
C8 C23 H23 119.4 . . ?
C19 C23 C8 121.1(4) . . ?
C19 C23 H23 119.4 . . ?
C16 C24 C17 121.5(4) . . ?
C16 C24 H24 119.2 . . ?
C17 C24 H24 119.2 . . ?
C22 C25 H25A 109.5 . . ?
C22 C25 H25B 109.5 . . ?
C22 C25 H25C 109.5 . . ?
H25A C25 H25B 109.5 . . ?
H25A C25 H25C 109.5 . . ?
H25B C25 H25C 109.5 . . ?
C6 C26 H26A 108.5 . . ?
C6 C26 H26B 108.5 . . ?
C22 C26 C6 115.1(4) . . ?
C22 C26 H26A 108.5 . . ?
C22 C26 H26B 108.5 . . ?
H26A C26 H26B 107.5 . . ?
C22 C27 H27A 109.5 . . ?
C22 C27 H27B 109.5 . . ?
C22 C27 H27C 109.5 . . ?
H27A C27 H27B 109.5 . . ?
H27A C27 H27C 109.5 . . ?
H27B C27 H27C 109.5 . . ?
H6A O6 H6B 104.5 . . ?

loop_
_geom_bond_atom_site_label_1
_geom_bond_atom_site_label_2
_geom_bond_distance
_geom_bond_site_symmetry_2
_geom_bond_publ_flag
Cl1 C12 1.732(4) . ?
O1 C8 1.366(5) . ?
O1 H1 0.85(3) . ?
O2 C9 1.242(5) . ?
O3 C6 1.239(5) . ?
O4 C20 1.267(5) . ?
N5 C10 1.333(5) . ?
N5 H5A 0.86(5) . ?
N5 H5B 0.89(3) . ?
N1 C5 1.489(5) . ?
N1 C10 1.355(5) . ?
N1 C11 1.431(5) . ?
C1 H1A 0.9300 . ?
C1 C28 1.366(5) . ?
C1 C15 1.416(5) . ?
N2 C17 1.410(5) . ?
N2 C21 1.366(5) . ?
N2 H2 0.77(6) . ?
N3 H3A 0.8720 . ?
N3 C20 1.350(5) . ?
N3 H3B 0.84(5) . ?
C28 C5 1.502(5) . ?
C28 C9 1.436(5) . ?
C3 C5 1.520(5) . ?
C3 C6 1.437(5) . ?
C3 C21 1.383(5) . ?
C4 H4 0.9300 . ?
C4 C11 1.384(6) . ?
C4 C18 1.375(6) . ?
C5 H5 0.9800 . ?
C6 C26 1.517(5) . ?
C7 C8 1.401(6) . ?
C7 C9 1.515(5) . ?
C7 C14 1.375(6) . ?
C8 C23 1.388(6) . ?
C10 C15 1.435(5) . ?
C11 C17 1.406(5) . ?
C12 C14 1.393(6) . ?
C12 C19 1.380(7) . ?
C13 H13A 0.9700 . ?
C13 H13B 0.9700 . ?
C13 C21 1.496(5) . ?
C13 C22 1.505(6) . ?
C14 H14 0.9300 . ?
C15 C20 1.459(5) . ?
C16 H16 0.9300 . ?
C16 C18 1.383(7) . ?
C16 C24 1.372(6) . ?
C17 C24 1.394(6) . ?
C18 H18 0.9300 . ?
C19 H19 0.9300 . ?
C19 C23 1.378(7) . ?
C22 C25 1.536(6) . ?
C22 C26 1.502(6) . ?
C22 C27 1.525(8) . ?
C23 H23 0.9300 . ?
C24 H24 0.9300 . ?
C25 H25A 0.9600 . ?
C25 H25B 0.9600 . ?
C25 H25C 0.9600 . ?
C26 H26A 0.9700 . ?
C26 H26B 0.9700 . ?
C27 H27A 0.9600 . ?
C27 H27B 0.9600 . ?
C27 H27C 0.9600 . ?
O6 H6A 0.8508 . ?
O6 H6B 0.8500 . ?

loop_
_geom_torsion_atom_site_label_1
_geom_torsion_atom_site_label_2
_geom_torsion_atom_site_label_3
_geom_torsion_atom_site_label_4
_geom_torsion
_geom_torsion_site_symmetry_1
_geom_torsion_site_symmetry_2
_geom_torsion_site_symmetry_3
_geom_torsion_site_symmetry_4
_geom_torsion_publ_flag
Cl1 C12 C14 C7 -176.1(3) . . . . ?
Cl1 C12 C19 C23 177.6(4) . . . . ?
O1 C8 C23 C19 -179.3(4) . . . . ?
O3 C6 C26 C22 -149.6(4) . . . . ?
N5 C10 C15 C1 -172.4(4) . . . . ?
N5 C10 C15 C20 -2.9(6) . . . . ?
N1 C10 C15 C1 4.7(5) . . . . ?
N1 C10 C15 C20 174.2(3) . . . . ?
N1 C11 C17 N2 8.0(6) . . . . ?
N1 C11 C17 C24 -174.1(4) . . . . ?
C1 C28 C5 N1 26.5(4) . . . . ?
C1 C28 C5 C3 -101.1(4) . . . . ?
C1 C28 C9 O2 -171.5(4) . . . . ?
C1 C28 C9 C7 6.4(5) . . . . ?
C1 C15 C20 O4 168.3(4) . . . . ?
C1 C15 C20 N3 -11.7(6) . . . . ?
N2 C17 C24 C16 179.6(4) . . . . ?
C28 C1 C15 C10 -12.9(5) . . . . ?
C28 C1 C15 C20 177.7(3) . . . . ?
C3 C6 C26 C22 32.1(7) . . . . ?
C4 C11 C17 N2 -179.1(4) . . . . ?
C4 C11 C17 C24 -1.2(6) . . . . ?
C5 N1 C10 N5 -161.6(3) . . . . ?
C5 N1 C10 C15 21.2(5) . . . . ?
C5 N1 C11 C4 -128.6(4) . . . . ?
C5 N1 C11 C17 44.2(5) . . . . ?
C5 C28 C9 O2 4.9(5) . . . . ?
C5 C28 C9 C7 -177.2(3) . . . . ?
C5 C3 C6 O3 2.3(7) . . . . ?
C5 C3 C6 C26 -179.5(4) . . . . ?
C5 C3 C21 N2 -7.7(6) . . . . ?
C5 C3 C21 C13 173.2(4) . . . . ?
C6 C3 C5 N1 -120.2(4) . . . . ?
C6 C3 C5 C28 6.8(6) . . . . ?
C6 C3 C21 N2 175.3(4) . . . . ?
C6 C3 C21 C13 -3.8(6) . . . . ?
C7 C8 C23 C19 2.2(6) . . . . ?
C8 C7 C9 O2 -118.0(4) . . . . ?
C8 C7 C9 C28 64.0(5) . . . . ?
C8 C7 C14 C12 -1.4(6) . . . . ?
C9 C28 C5 N1 -150.0(3) . . . . ?
C9 C28 C5 C3 82.3(4) . . . . ?
C9 C7 C8 O1 -3.3(6) . . . . ?
C9 C7 C8 C23 175.1(4) . . . . ?
C9 C7 C14 C12 -177.3(4) . . . . ?
C10 N1 C5 C28 -35.6(4) . . . . ?
C10 N1 C5 C3 96.2(4) . . . . ?
C10 N1 C11 C4 45.5(5) . . . . ?
C10 N1 C11 C17 -141.7(4) . . . . ?
C10 C15 C20 O4 -0.7(6) . . . . ?
C10 C15 C20 N3 179.3(4) . . . . ?
C11 N1 C5 C28 138.5(3) . . . . ?
C11 N1 C5 C3 -89.6(4) . . . . ?
C11 N1 C10 N5 24.6(5) . . . . ?
C11 N1 C10 C15 -152.6(4) . . . . ?
C11 C4 C18 C16 0.0(7) . . . . ?
C11 C17 C24 C16 1.5(7) . . . . ?
C12 C19 C23 C8 -1.7(7) . . . . ?
C13 C22 C26 C6 -51.7(6) . . . . ?
C14 C7 C8 O1 -179.0(4) . . . . ?
C14 C7 C8 C23 -0.6(6) . . . . ?
C14 C7 C9 O2 57.7(5) . . . . ?
C14 C7 C9 C28 -120.2(4) . . . . ?
C14 C12 C19 C23 -0.3(7) . . . . ?
C15 C1 C28 C5 -4.4(5) . . . . ?
C15 C1 C28 C9 171.9(3) . . . . ?
C17 N2 C21 C3 -13.3(8) . . . . ?
C17 N2 C21 C13 165.8(5) . . . . ?
C18 C4 C11 N1 173.3(4) . . . . ?
C18 C4 C11 C17 0.4(6) . . . . ?
C18 C16 C24 C17 -1.0(7) . . . . ?
C19 C12 C14 C7 1.8(6) . . . . ?
C21 N2 C17 C11 -10.9(8) . . . . ?
C21 N2 C17 C24 171.1(5) . . . . ?
C21 C3 C5 N1 62.9(4) . . . . ?
C21 C3 C5 C28 -170.0(3) . . . . ?
C21 C3 C6 O3 179.1(4) . . . . ?
C21 C3 C6 C26 -2.7(6) . . . . ?
C21 C13 C22 C25 166.1(5) . . . . ?
C21 C13 C22 C26 45.0(6) . . . . ?
C21 C13 C22 C27 -74.3(6) . . . . ?
C22 C13 C21 N2 161.8(4) . . . . ?
C22 C13 C21 C3 -19.0(7) . . . . ?
C24 C16 C18 C4 0.3(7) . . . . ?
C25 C22 C26 C6 -172.8(5) . . . . ?
C27 C22 C26 C6 68.1(6) . . . . ?
